data_7045716
loop_
_publ_author_name
'Jassal, Amanpreet Kaur'
'Sran, Balkaran Singh'
'Suffren, Yan'
'Bernot, Kevin'
'Pointillart, Fabrice'
'Cador, Olivier'
'Hundal, Geeta'

_publ_section_title
;
 Structural diversity and photo-physical and magnetic properties of
 dimeric to 1D polymeric coordination polymers of lighter lanthanide(iii)
 dinitrobenzoates.
;
_journal_issue 13
_journal_name_full 'Dalton transactions (Cambridge, England : 2003)'
_journal_page_first 4722
_journal_page_last 4732
_journal_paper_doi 10.1039/c7dt04596d
_journal_volume 47
_journal_year 2018
_chemical_formula_moiety 'C21 H13 N6 Nd O20, H2 O'
_chemical_formula_sum 'C21 H15 N6 Nd O21'
_chemical_formula_weight 831.63
_space_group_crystal_system triclinic
_space_group_IT_number 2
_space_group_name_Hall '-P 1'
_space_group_name_H-M_alt 'P -1'
_symmetry_space_group_name_Hall '-P 1'
_symmetry_space_group_name_H-M 'P -1'
_atom_sites_solution_hydrogens mixed
_atom_sites_solution_primary direct
_atom_sites_solution_secondary difmap
_audit_creation_method SHELXL-2017/1
_audit_update_record
;
2017-11-08 deposited with the CCDC.
2018-02-23 downloaded from the CCDC.
;
_cell_angle_alpha 106.487(3)
_cell_angle_beta 90.356(3)
_cell_angle_gamma 94.150(3)
_cell_formula_units_Z 2
_cell_length_a 9.2950(6)
_cell_length_b 11.4720(8)
_cell_length_c 13.8210(10)
_cell_measurement_reflns_used 8025
_cell_measurement_temperature 296(2)
_cell_measurement_theta_max 27.18
_cell_measurement_theta_min 2.65
_cell_volume 1408.91(17)
_computing_cell_refinement 'Bruker SAINT'
_computing_data_collection 'Bruker APEX2'
_computing_data_reduction 'Bruker SAINT'
_computing_molecular_graphics 'Bruker SHELXTL'
_computing_publication_material 'Bruker SHELXTL'
_computing_structure_refinement 'SHELXL-2017/1 (Sheldrick, 2017)'
_computing_structure_solution 'Sir-92 (Altomare et al., 1993)'
_diffrn_ambient_temperature 296(2)
_diffrn_measured_fraction_theta_full 0.980
_diffrn_measured_fraction_theta_max 0.963
_diffrn_measurement_device_type 'Bruker APEX-II CCD'
_diffrn_measurement_method '\f and \w scans'
_diffrn_radiation_type MoK\a
_diffrn_radiation_wavelength 0.71073
_diffrn_reflns_av_R_equivalents 0.0491
_diffrn_reflns_av_unetI/netI 0.0651
_diffrn_reflns_Laue_measured_fraction_full 0.980
_diffrn_reflns_Laue_measured_fraction_max 0.963
_diffrn_reflns_limit_h_max 13
_diffrn_reflns_limit_h_min -13
_diffrn_reflns_limit_k_max 16
_diffrn_reflns_limit_k_min -15
_diffrn_reflns_limit_l_max 19
_diffrn_reflns_limit_l_min -19
_diffrn_reflns_number 30525
_diffrn_reflns_point_group_measured_fraction_full 0.980
_diffrn_reflns_point_group_measured_fraction_max 0.963
_diffrn_reflns_theta_full 25.242
_diffrn_reflns_theta_max 30.878
_diffrn_reflns_theta_min 1.537
_diffrn_source 'fine-focus sealed tube'
_exptl_absorpt_coefficient_mu 1.952
_exptl_absorpt_correction_T_max 0.738
_exptl_absorpt_correction_T_min 0.668
_exptl_absorpt_correction_type multi-scan
_exptl_absorpt_process_details 'SADABS-2008/1 - Bruker AXS area detector scaling and absorption correction'
_exptl_crystal_colour Pink
_exptl_crystal_density_diffrn 1.960
_exptl_crystal_density_method 'not measured'
_exptl_crystal_description Rectangular
_exptl_crystal_F_000 822
_exptl_crystal_size_max 0.220
_exptl_crystal_size_mid 0.180
_exptl_crystal_size_min 0.170
_refine_diff_density_max 1.225
_refine_diff_density_min -1.142
_refine_diff_density_rms 0.132
_refine_ls_extinction_method none
_refine_ls_goodness_of_fit_ref 0.954
_refine_ls_hydrogen_treatment mixed
_refine_ls_matrix_type full
_refine_ls_number_parameters 460
_refine_ls_number_reflns 8562
_refine_ls_number_restraints 6
_refine_ls_restrained_S_all 0.954
_refine_ls_R_factor_all 0.0573
_refine_ls_R_factor_gt 0.0406
_refine_ls_shift/su_max 0.001
_refine_ls_shift/su_mean 0.000
_refine_ls_structure_factor_coef Fsqd
_refine_ls_weighting_details 'w=1/[\s^2^(Fo^2^)+(0.0440P)^2^] where P=(Fo^2^+2Fc^2^)/3'
_refine_ls_weighting_scheme calc
_refine_ls_wR_factor_gt 0.0784
_refine_ls_wR_factor_ref 0.0851
_reflns_Friedel_coverage 0.000
_reflns_number_gt 6921
_reflns_number_total 8562
_reflns_threshold_expression 'I > 2\s(I)'
_cod_data_source_file c7dt04596d2.cif
_cod_data_source_block shelx
_cod_depositor_comments
;
The following automatic conversions were performed:

'_exptl_absorpt_correction_type' value 'Multi-scan' changed to
'multi-scan' according to
/home/data/users/saulius/crontab/automatic-downloads/rss-feeds/RSC/lib/dictionaries/cif_core.dic
dictionary named 'cif_core.dic' version 2.4.2 from 2011-04-26.

Automatic conversion script
Id: cif_fix_values 4973 2017-02-22 13:04:09Z antanas 

 Adding full bibliography for 7045715--7045724.cif.
;
_cod_database_code 7045716
_shelx_shelxl_version_number 2017/1
_shelx_space_group_comment
;
The symmetry employed for this shelxl refinement is uniquely defined
by the following loop, which should always be used as a source of
symmetry information in preference to the above space-group names.
They are only intended as comments.
;
_shelx_estimated_absorpt_t_min 0.673
_shelx_estimated_absorpt_t_max 0.733

loop_
_space_group_symop_operation_xyz
'x, y, z'
'-x, -y, -z'

loop_
_atom_site_label
_atom_site_type_symbol
_atom_site_fract_x
_atom_site_fract_y
_atom_site_fract_z
_atom_site_U_iso_or_equiv
_atom_site_adp_type
_atom_site_occupancy
_atom_site_site_symmetry_order
_atom_site_calc_flag
_atom_site_refinement_flags_posn
_atom_site_refinement_flags_adp
C1 C 0.0483(3) 0.2394(3) 0.5469(2) 0.0237(6) Uani 1 1 d . .
C2 C -0.0065(3) 0.3640(3) 0.5828(2) 0.0233(6) Uani 1 1 d . .
C3 C 0.0937(3) 0.4638(3) 0.6179(2) 0.0261(7) Uani 1 1 d . .
H3 H 0.192046 0.453601 0.618657 0.031 Uiso 1 1 calc R U
C4 C 0.0433(4) 0.5785(3) 0.6517(2) 0.0282(7) Uani 1 1 d . .
C5 C -0.1002(4) 0.5996(3) 0.6509(3) 0.0320(7) Uani 1 1 d . .
H5 H -0.131300 0.677644 0.674587 0.038 Uiso 1 1 calc R U
C6 C -0.1962(4) 0.4982(3) 0.6128(2) 0.0288(7) Uani 1 1 d . .
C7 C -0.1529(3) 0.3810(3) 0.5806(2) 0.0271(7) Uani 1 1 d . .
H7 H -0.220451 0.314623 0.557847 0.033 Uiso 1 1 calc R U
C8 C 0.4628(3) -0.1671(3) 0.3500(2) 0.0230(6) Uani 1 1 d . .
C9 C 0.4952(3) -0.2783(3) 0.2684(2) 0.0221(6) Uani 1 1 d . .
C10 C 0.6388(3) -0.3011(3) 0.2439(2) 0.0282(7) Uani 1 1 d . .
H10 H 0.714141 -0.244818 0.274785 0.034 Uiso 1 1 calc R U
C11 C 0.6660(3) -0.4083(3) 0.1735(2) 0.0302(7) Uani 1 1 d . .
C12 C 0.5581(4) -0.4956(3) 0.1263(3) 0.0335(8) Uani 1 1 d . .
H12 H 0.578647 -0.568292 0.079848 0.040 Uiso 1 1 calc R U
C13 C 0.4184(3) -0.4694(3) 0.1517(2) 0.0277(7) Uani 1 1 d . .
C14 C 0.3842(3) -0.3627(3) 0.2197(2) 0.0255(6) Uani 1 1 d . .
H14 H 0.288370 -0.347174 0.232854 0.031 Uiso 1 1 calc R U
C15 C -0.0245(3) -0.0345(3) 0.2961(2) 0.0240(6) Uani 1 1 d . .
C16 C -0.0180(3) -0.0809(3) 0.1831(2) 0.0244(6) Uani 1 1 d . .
C17 C -0.1344(4) -0.0829(3) 0.1206(2) 0.0283(7) Uani 1 1 d . .
H17 H -0.221867 -0.056357 0.147134 0.034 Uiso 1 1 calc R U
C18 C -0.1184(4) -0.1256(3) 0.0163(2) 0.0302(7) Uani 1 1 d . .
C19 C 0.0076(4) -0.1692(3) -0.0267(2) 0.0323(7) Uani 1 1 d . .
H19 H 0.015681 -0.199006 -0.096233 0.039 Uiso 1 1 calc R U
C20 C 0.1209(4) -0.1663(3) 0.0389(3) 0.0316(7) Uani 1 1 d . .
C21 C 0.1126(4) -0.1227(3) 0.1423(2) 0.0300(7) Uani 1 1 d . .
H21 H 0.191991 -0.121040 0.184034 0.036 Uiso 1 1 calc R U
N1 N 0.1502(4) 0.6840(3) 0.6873(2) 0.0369(7) Uani 1 1 d . .
N2 N -0.3512(3) 0.5165(3) 0.6083(2) 0.0408(8) Uani 1 1 d . .
N3 N 0.3006(3) -0.5611(3) 0.1044(2) 0.0392(7) Uani 1 1 d . .
N4 N 0.8168(3) -0.4311(3) 0.1463(3) 0.0440(8) Uani 1 1 d . .
N5 N 0.2608(4) -0.2083(3) -0.0033(3) 0.0448(8) Uani 1 1 d . .
N6 N -0.2381(4) -0.1213(3) -0.0515(2) 0.0393(7) Uani 1 1 d . .
O1 O 0.1812(2) 0.23343(19) 0.53359(19) 0.0338(5) Uani 1 1 d . .
O2 O -0.0389(2) 0.14677(19) 0.53252(17) 0.0297(5) Uani 1 1 d . .
O1W O 0.5251(5) 0.0674(6) 0.2083(3) 0.1138(18) Uani 1 1 d D .
H11W H 0.481(8) 0.000(4) 0.184(6) 0.137 Uiso 1 1 d D U
H12W H 0.496(8) 0.097(6) 0.165(4) 0.137 Uiso 1 1 d D U
O3 O 0.2767(3) 0.6644(2) 0.6874(2) 0.0542(8) Uani 1 1 d . .
O2W O 0.3816(3) 0.1319(2) 0.38824(19) 0.0341(5) Uani 1 1 d D .
H21W H 0.361(4) 0.202(2) 0.396(3) 0.041 Uiso 1 1 d D U
H22W H 0.401(4) 0.111(3) 0.3299(16) 0.041 Uiso 1 1 d D U
O4 O 0.1060(3) 0.7858(2) 0.7137(2) 0.0537(8) Uani 1 1 d . .
O3W O 0.3239(3) -0.1378(2) 0.56847(19) 0.0328(5) Uani 1 1 d D .
H31W H 0.291(4) -0.140(3) 0.6229(19) 0.039 Uiso 1 1 d D U
H32W H 0.409(2) -0.142(3) 0.574(3) 0.039 Uiso 1 1 d D U
O5 O -0.3873(3) 0.6204(3) 0.6437(3) 0.0685(10) Uani 1 1 d . .
O6 O -0.4343(3) 0.4275(3) 0.5725(2) 0.0543(8) Uani 1 1 d . .
O7 O 0.3342(2) -0.1382(2) 0.35531(17) 0.0322(5) Uani 1 1 d . .
O8 O 0.4378(2) 0.1113(2) 0.59028(17) 0.0316(5) Uani 1 1 d . .
O9 O 0.1818(3) -0.5507(3) 0.1405(2) 0.0586(8) Uani 1 1 d . .
O10 O 0.3296(3) -0.6447(2) 0.0312(2) 0.0563(8) Uani 1 1 d . .
O11 O 0.9114(3) -0.3557(3) 0.1905(2) 0.0544(8) Uani 1 1 d . .
O12 O 0.8383(3) -0.5228(3) 0.0801(3) 0.0916(14) Uani 1 1 d . .
O13 O 0.0915(2) 0.0095(2) 0.34233(16) 0.0302(5) Uani 1 1 d . .
O14 O 0.1455(2) 0.0451(2) 0.66466(16) 0.0277(5) Uani 1 1 d . .
O15 O 0.3527(3) -0.2215(3) 0.0533(2) 0.0695(10) Uani 1 1 d . .
O16 O 0.2749(4) -0.2281(3) -0.0934(2) 0.0713(10) Uani 1 1 d . .
O17 O -0.3441(3) -0.0706(3) -0.0153(2) 0.0554(8) Uani 1 1 d . .
O18 O -0.2252(4) -0.1668(3) -0.1420(2) 0.0611(8) Uani 1 1 d . .
Nd1 Nd 0.22809(2) 0.01491(2) 0.49034(2) 0.02022(6) Uani 1 1 d . .

loop_
_atom_site_aniso_label
_atom_site_aniso_U_11
_atom_site_aniso_U_22
_atom_site_aniso_U_33
_atom_site_aniso_U_23
_atom_site_aniso_U_13
_atom_site_aniso_U_12
C1 0.0234(15) 0.0187(14) 0.0267(16) 0.0025(12) -0.0001(12) 0.0038(12)
C2 0.0238(15) 0.0204(14) 0.0251(16) 0.0041(12) 0.0048(12) 0.0065(12)
C3 0.0270(16) 0.0236(15) 0.0266(16) 0.0045(13) 0.0032(12) 0.0059(13)
C4 0.0355(18) 0.0218(15) 0.0267(17) 0.0064(13) 0.0039(13) 0.0010(13)
C5 0.0397(19) 0.0259(16) 0.0334(19) 0.0107(14) 0.0091(15) 0.0120(14)
C6 0.0292(17) 0.0315(17) 0.0290(17) 0.0115(14) 0.0066(13) 0.0110(14)
C7 0.0287(16) 0.0249(15) 0.0279(17) 0.0073(13) 0.0024(13) 0.0038(13)
C8 0.0197(14) 0.0221(14) 0.0248(16) 0.0020(12) 0.0035(11) 0.0041(12)
C9 0.0197(14) 0.0224(14) 0.0217(15) 0.0014(12) 0.0008(11) 0.0043(11)
C10 0.0229(15) 0.0295(16) 0.0290(17) 0.0025(14) 0.0029(12) 0.0040(13)
C11 0.0255(16) 0.0312(17) 0.0321(18) 0.0039(14) 0.0067(13) 0.0108(14)
C12 0.0368(19) 0.0257(16) 0.0326(19) -0.0017(14) 0.0088(15) 0.0073(14)
C13 0.0293(17) 0.0246(16) 0.0264(17) 0.0034(13) 0.0002(13) -0.0017(13)
C14 0.0238(15) 0.0250(15) 0.0244(16) 0.0013(13) 0.0023(12) 0.0046(12)
C15 0.0224(15) 0.0267(15) 0.0233(16) 0.0065(13) 0.0016(12) 0.0065(12)
C16 0.0246(15) 0.0220(15) 0.0259(16) 0.0057(13) 0.0016(12) 0.0013(12)
C17 0.0280(16) 0.0271(16) 0.0293(17) 0.0070(14) 0.0030(13) 0.0015(13)
C18 0.0344(18) 0.0274(16) 0.0282(17) 0.0077(14) -0.0047(13) -0.0012(14)
C19 0.042(2) 0.0298(17) 0.0232(17) 0.0044(14) 0.0062(14) 0.0052(15)
C20 0.0330(18) 0.0306(17) 0.0305(18) 0.0058(14) 0.0099(14) 0.0085(14)
C21 0.0255(16) 0.0323(17) 0.0317(18) 0.0078(14) 0.0037(13) 0.0056(13)
N1 0.0466(19) 0.0243(15) 0.0380(17) 0.0064(13) 0.0026(14) 0.0006(13)
N2 0.0304(16) 0.0472(19) 0.054(2) 0.0247(16) 0.0128(14) 0.0172(15)
N3 0.0422(18) 0.0322(16) 0.0354(17) -0.0004(13) 0.0020(14) -0.0068(14)
N4 0.0304(17) 0.0418(18) 0.055(2) 0.0026(16) 0.0137(15) 0.0168(15)
N5 0.045(2) 0.052(2) 0.0382(19) 0.0088(16) 0.0152(15) 0.0221(16)
N6 0.0422(18) 0.0409(18) 0.0330(17) 0.0088(14) -0.0087(14) -0.0005(15)
O1 0.0199(11) 0.0250(11) 0.0523(15) 0.0030(11) 0.0060(10) 0.0065(9)
O2 0.0279(12) 0.0232(11) 0.0344(13) 0.0030(10) -0.0008(9) 0.0000(9)
O1W 0.082(3) 0.220(6) 0.054(3) 0.056(3) 0.011(2) 0.043(4)
O3 0.0405(17) 0.0374(15) 0.076(2) 0.0038(14) 0.0004(14) -0.0029(13)
O2W 0.0289(13) 0.0353(13) 0.0416(15) 0.0147(12) 0.0079(11) 0.0085(11)
O4 0.063(2) 0.0223(13) 0.071(2) 0.0054(13) 0.0015(15) 0.0049(13)
O3W 0.0210(11) 0.0379(13) 0.0404(14) 0.0114(12) -0.0012(10) 0.0076(10)
O5 0.0448(18) 0.0486(18) 0.112(3) 0.0160(18) 0.0152(18) 0.0298(15)
O6 0.0294(14) 0.0530(18) 0.084(2) 0.0239(16) -0.0029(14) 0.0077(13)
O7 0.0201(11) 0.0333(12) 0.0354(13) -0.0047(10) 0.0002(9) 0.0104(9)
O8 0.0240(11) 0.0311(12) 0.0302(12) -0.0061(10) -0.0007(9) 0.0007(10)
O9 0.0384(16) 0.0558(18) 0.063(2) -0.0089(15) 0.0059(14) -0.0118(14)
O10 0.065(2) 0.0389(15) 0.0458(17) -0.0145(13) 0.0074(14) -0.0128(14)
O11 0.0255(14) 0.0588(18) 0.069(2) 0.0013(16) 0.0080(13) 0.0076(13)
O12 0.0459(19) 0.069(2) 0.121(3) -0.039(2) 0.028(2) 0.0184(18)
O13 0.0173(10) 0.0424(13) 0.0285(12) 0.0062(10) -0.0016(9) 0.0028(10)
O14 0.0195(10) 0.0365(12) 0.0254(12) 0.0057(10) 0.0031(8) 0.0040(9)
O15 0.0489(19) 0.107(3) 0.056(2) 0.0187(19) 0.0143(15) 0.0432(19)
O16 0.070(2) 0.106(3) 0.0390(18) 0.0136(18) 0.0277(16) 0.041(2)
O17 0.0433(17) 0.075(2) 0.0450(17) 0.0086(15) -0.0089(13) 0.0184(16)
O18 0.071(2) 0.077(2) 0.0301(16) 0.0054(15) -0.0135(14) 0.0130(18)
Nd1 0.01268(7) 0.02063(9) 0.02368(9) -0.00002(6) 0.00131(5) 0.00295(5)

loop_
_atom_type_symbol
_atom_type_description
_atom_type_scat_dispersion_real
_atom_type_scat_dispersion_imag
_atom_type_scat_source
C C 0.0033 0.0016 'International Tables Vol C Tables 4.2.6.8 and 6.1.1.4'
H H 0.0000 0.0000 'International Tables Vol C Tables 4.2.6.8 and 6.1.1.4'
N N 0.0061 0.0033 'International Tables Vol C Tables 4.2.6.8 and 6.1.1.4'
O O 0.0106 0.0060 'International Tables Vol C Tables 4.2.6.8 and 6.1.1.4'
Nd Nd -0.1943 3.0179 'International Tables Vol C Tables 4.2.6.8 and 6.1.1.4'

loop_
_geom_angle_atom_site_label_1
_geom_angle_atom_site_label_2
_geom_angle_atom_site_label_3
_geom_angle
_geom_angle_site_symmetry_1
_geom_angle_site_symmetry_3
O1 C1 O2 123.0(3) . .
O1 C1 C2 117.5(3) . .
O2 C1 C2 119.5(3) . .
C7 C2 C3 120.2(3) . .
C7 C2 C1 121.6(3) . .
C3 C2 C1 118.2(3) . .
C4 C3 C2 118.3(3) . .
C4 C3 H3 120.9 . .
C2 C3 H3 120.9 . .
C5 C4 C3 123.6(3) . .
C5 C4 N1 118.4(3) . .
C3 C4 N1 118.0(3) . .
C4 C5 C6 116.4(3) . .
C4 C5 H5 121.8 . .
C6 C5 H5 121.8 . .
C7 C6 C5 122.8(3) . .
C7 C6 N2 118.8(3) . .
C5 C6 N2 118.4(3) . .
C6 C7 C2 118.8(3) . .
C6 C7 H7 120.6 . .
C2 C7 H7 120.6 . .
O8 C8 O7 124.3(3) 2_656 .
O8 C8 C9 118.5(3) 2_656 .
O7 C8 C9 117.1(3) . .
C14 C9 C10 119.5(3) . .
C14 C9 C8 120.3(3) . .
C10 C9 C8 120.0(3) . .
C11 C10 C9 118.8(3) . .
C11 C10 H10 120.6 . .
C9 C10 H10 120.6 . .
C10 C11 C12 122.9(3) . .
C10 C11 N4 118.8(3) . .
C12 C11 N4 118.3(3) . .
C13 C12 C11 116.6(3) . .
C13 C12 H12 121.7 . .
C11 C12 H12 121.7 . .
C14 C13 C12 123.2(3) . .
C14 C13 N3 118.6(3) . .
C12 C13 N3 118.2(3) . .
C13 C14 C9 118.9(3) . .
C13 C14 H14 120.6 . .
C9 C14 H14 120.6 . .
O13 C15 O14 126.3(3) . 2_556
O13 C15 C16 116.3(3) . .
O14 C15 C16 117.4(3) 2_556 .
C17 C16 C21 120.2(3) . .
C17 C16 C15 122.3(3) . .
C21 C16 C15 117.5(3) . .
C16 C17 C18 118.6(3) . .
C16 C17 H17 120.7 . .
C18 C17 H17 120.7 . .
C19 C18 C17 122.9(3) . .
C19 C18 N6 117.7(3) . .
C17 C18 N6 119.4(3) . .
C20 C19 C18 116.5(3) . .
C20 C19 H19 121.8 . .
C18 C19 H19 121.8 . .
C19 C20 C21 123.3(3) . .
C19 C20 N5 118.8(3) . .
C21 C20 N5 117.9(3) . .
C20 C21 C16 118.6(3) . .
C20 C21 H21 120.7 . .
C16 C21 H21 120.7 . .
O3 N1 O4 124.0(3) . .
O3 N1 C4 117.9(3) . .
O4 N1 C4 118.1(3) . .
O6 N2 O5 124.7(3) . .
O6 N2 C6 118.0(3) . .
O5 N2 C6 117.3(3) . .
O9 N3 O10 124.0(3) . .
O9 N3 C13 118.6(3) . .
O10 N3 C13 117.4(3) . .
O12 N4 O11 124.2(3) . .
O12 N4 C11 117.9(3) . .
O11 N4 C11 117.9(3) . .
O15 N5 O16 123.8(3) . .
O15 N5 C20 118.5(3) . .
O16 N5 C20 117.6(3) . .
O17 N6 O18 123.4(3) . .
O17 N6 C18 118.6(3) . .
O18 N6 C18 118.0(3) . .
C1 O1 Nd1 107.00(18) . .
C1 O2 Nd1 173.3(2) . 2_556
H11W O1W H12W 94(7) . .
Nd1 O2W H21W 114(3) . .
Nd1 O2W H22W 129(3) . .
H21W O2W H22W 102(4) . .
Nd1 O3W H31W 117(3) . .
Nd1 O3W H32W 120(3) . .
H31W O3W H32W 106(4) . .
C8 O7 Nd1 127.59(19) . .
C8 O8 Nd1 173.4(2) 2_656 .
C15 O13 Nd1 141.7(2) . .
C15 O14 Nd1 134.7(2) 2_556 .
O13 Nd1 O8 143.06(8) . .
O13 Nd1 O2 72.72(8) . 2_556
O8 Nd1 O2 144.01(8) . 2_556
O13 Nd1 O7 75.45(8) . .
O8 Nd1 O7 101.28(7) . .
O2 Nd1 O7 81.56(7) 2_556 .
O13 Nd1 O14 128.84(7) . .
O8 Nd1 O14 77.16(7) . .
O2 Nd1 O14 78.28(7) 2_556 .
O7 Nd1 O14 140.09(8) . .
O13 Nd1 O1 81.55(8) . .
O8 Nd1 O1 77.76(8) . .
O2 Nd1 O1 123.12(7) 2_556 .
O7 Nd1 O1 139.04(8) . .
O14 Nd1 O1 80.31(8) . .
O13 Nd1 O3W 136.78(8) . .
O8 Nd1 O3W 72.65(8) . .
O2 Nd1 O3W 74.07(8) 2_556 .
O7 Nd1 O3W 73.00(8) . .
O14 Nd1 O3W 68.51(8) . .
O1 Nd1 O3W 140.74(8) . .
O13 Nd1 O2W 72.18(8) . .
O8 Nd1 O2W 71.71(8) . .
O2 Nd1 O2W 140.86(8) 2_556 .
O7 Nd1 O2W 73.38(8) . .
O14 Nd1 O2W 138.86(8) . .
O1 Nd1 O2W 67.46(8) . .
O3W Nd1 O2W 124.00(8) . .

loop_
_geom_bond_atom_site_label_1
_geom_bond_atom_site_label_2
_geom_bond_distance
_geom_bond_site_symmetry_2
C1 O1 1.255(3) .
C1 O2 1.256(3) .
C1 C2 1.502(4) .
C2 C7 1.389(4) .
C2 C3 1.393(4) .
C3 C4 1.383(4) .
C3 H3 0.9300 .
C4 C5 1.373(5) .
C4 N1 1.475(4) .
C5 C6 1.386(5) .
C5 H5 0.9300 .
C6 C7 1.382(4) .
C6 N2 1.475(4) .
C7 H7 0.9300 .
C8 O8 1.245(4) 2_656
C8 O7 1.260(3) .
C8 C9 1.495(4) .
C9 C14 1.390(4) .
C9 C10 1.403(4) .
C10 C11 1.376(4) .
C10 H10 0.9300 .
C11 C12 1.382(5) .
C11 N4 1.476(4) .
C12 C13 1.379(5) .
C12 H12 0.9300 .
C13 C14 1.375(4) .
C13 N3 1.472(4) .
C14 H14 0.9300 .
C15 O13 1.246(4) .
C15 O14 1.264(3) 2_556
C15 C16 1.504(4) .
C16 C17 1.376(4) .
C16 C21 1.400(4) .
C17 C18 1.397(4) .
C17 H17 0.9300 .
C18 C19 1.378(5) .
C18 N6 1.463(5) .
C19 C20 1.377(5) .
C19 H19 0.9300 .
C20 C21 1.378(4) .
C20 N5 1.485(4) .
C21 H21 0.9300 .
N1 O3 1.214(4) .
N1 O4 1.224(4) .
N2 O6 1.216(4) .
N2 O5 1.225(4) .
N3 O9 1.214(4) .
N3 O10 1.228(4) .
N4 O12 1.212(4) .
N4 O11 1.216(4) .
N5 O15 1.201(4) .
N5 O16 1.211(4) .
N6 O17 1.217(4) .
N6 O18 1.222(4) .
O1 Nd1 2.478(2) .
O2 Nd1 2.413(2) 2_556
O1W H11W 0.82(2) .
O1W H12W 0.81(2) .
O2W Nd1 2.579(2) .
O2W H21W 0.825(18) .
O2W H22W 0.799(18) .
O3W Nd1 2.513(2) .
O3W H31W 0.818(18) .
O3W H32W 0.796(18) .
O7 Nd1 2.440(2) .
O8 Nd1 2.392(2) .
O13 Nd1 2.385(2) .
O14 Nd1 2.470(2) .

loop_
_geom_torsion_atom_site_label_1
_geom_torsion_atom_site_label_2
_geom_torsion_atom_site_label_3
_geom_torsion_atom_site_label_4
_geom_torsion
_geom_torsion_site_symmetry_1
O1 C1 C2 C7 167.0(3) .
O2 C1 C2 C7 -13.7(5) .
O1 C1 C2 C3 -12.4(4) .
O2 C1 C2 C3 167.0(3) .
C7 C2 C3 C4 1.1(5) .
C1 C2 C3 C4 -179.5(3) .
C2 C3 C4 C5 -1.2(5) .
C2 C3 C4 N1 -179.0(3) .
C3 C4 C5 C6 -0.5(5) .
N1 C4 C5 C6 177.3(3) .
C4 C5 C6 C7 2.4(5) .
C4 C5 C6 N2 -178.7(3) .
C5 C6 C7 C2 -2.5(5) .
N2 C6 C7 C2 178.6(3) .
C3 C2 C7 C6 0.6(5) .
C1 C2 C7 C6 -178.7(3) .
O8 C8 C9 C14 160.9(3) 2_656
O7 C8 C9 C14 -16.9(4) .
O8 C8 C9 C10 -15.9(4) 2_656
O7 C8 C9 C10 166.2(3) .
C14 C9 C10 C11 -1.4(5) .
C8 C9 C10 C11 175.5(3) .
C9 C10 C11 C12 -0.8(5) .
C9 C10 C11 N4 178.8(3) .
C10 C11 C12 C13 1.3(5) .
N4 C11 C12 C13 -178.2(3) .
C11 C12 C13 C14 0.3(5) .
C11 C12 C13 N3 -178.9(3) .
C12 C13 C14 C9 -2.4(5) .
N3 C13 C14 C9 176.8(3) .
C10 C9 C14 C13 2.9(5) .
C8 C9 C14 C13 -174.0(3) .
O13 C15 C16 C17 -151.7(3) .
O14 C15 C16 C17 29.2(4) 2_556
O13 C15 C16 C21 28.2(4) .
O14 C15 C16 C21 -150.9(3) 2_556
C21 C16 C17 C18 -0.9(5) .
C15 C16 C17 C18 179.0(3) .
C16 C17 C18 C19 2.0(5) .
C16 C17 C18 N6 -176.2(3) .
C17 C18 C19 C20 -1.4(5) .
N6 C18 C19 C20 176.7(3) .
C18 C19 C20 C21 -0.1(5) .
C18 C19 C20 N5 -178.0(3) .
C19 C20 C21 C16 1.0(5) .
N5 C20 C21 C16 178.9(3) .
C17 C16 C21 C20 -0.5(5) .
C15 C16 C21 C20 179.6(3) .
C5 C4 N1 O3 -179.8(3) .
C3 C4 N1 O3 -1.8(5) .
C5 C4 N1 O4 -0.6(5) .
C3 C4 N1 O4 177.3(3) .
C7 C6 N2 O6 -2.9(5) .
C5 C6 N2 O6 178.2(3) .
C7 C6 N2 O5 175.1(3) .
C5 C6 N2 O5 -3.8(5) .
C14 C13 N3 O9 -14.0(5) .
C12 C13 N3 O9 165.2(4) .
C14 C13 N3 O10 167.0(3) .
C12 C13 N3 O10 -13.8(5) .
C10 C11 N4 O12 -176.0(4) .
C12 C11 N4 O12 3.6(6) .
C10 C11 N4 O11 2.8(5) .
C12 C11 N4 O11 -177.7(4) .
C19 C20 N5 O15 -169.9(4) .
C21 C20 N5 O15 12.1(5) .
C19 C20 N5 O16 9.5(5) .
C21 C20 N5 O16 -168.5(4) .
C19 C18 N6 O17 -171.9(3) .
C17 C18 N6 O17 6.4(5) .
C19 C18 N6 O18 6.7(5) .
C17 C18 N6 O18 -175.1(3) .
O2 C1 O1 Nd1 -4.4(4) .
C2 C1 O1 Nd1 174.9(2) .
O8 C8 O7 Nd1 -8.0(5) 2_656
C9 C8 O7 Nd1 169.70(19) .
O14 C15 O13 Nd1 39.8(5) 2_556
C16 C15 O13 Nd1 -139.2(3) .
